data_4027781
loop_
_publ_author_name
'Jian Zuo'
'Yu-Hua Liao'
'Xiao-Mei Zhang'
'Wei-Cheng Yuan'

_publ_section_title
;
 Organocatalyzed Enantioselective Decarboxylative Stereoablation Reaction
 for the Construction of 3,3'-Disubstituted Oxindoles Using \b-Ketoacids
 and 3-Halooxindoles
;
_journal_name_full 'Journal of Organic Chemistry'
_journal_page_first 11325
_journal_page_last 11332
_journal_paper_doi 10.1021/jo302048v
_journal_volume 77
_journal_year 2012
_chemical_absolute_configuration ad
_chemical_formula_sum 'C23 H18 Cl N O2'
_chemical_formula_weight 375.83
_chemical_name_systematic
;
 ?
;
_space_group_IT_number 4
_symmetry_cell_setting monoclinic
_symmetry_space_group_name_Hall 'P 2yb'
_symmetry_space_group_name_H-M 'P 1 21 1'
_atom_sites_solution_hydrogens geom
_atom_sites_solution_primary direct
_atom_sites_solution_secondary difmap
_audit_creation_method SHELXL-97
_cell_angle_alpha 90.00
_cell_angle_beta 105.396(4)
_cell_angle_gamma 90.00
_cell_formula_units_Z 2
_cell_length_a 8.6010(3)
_cell_length_b 8.4870(2)
_cell_length_c 13.3739(4)
_cell_measurement_reflns_used 4878
_cell_measurement_temperature 291(2)
_cell_measurement_theta_max 29.0513
_cell_measurement_theta_min 3.2481
_cell_volume 941.22(5)
_computing_cell_refinement 'CrysAlisPro (Oxford Diffraction Ltd.)'
_computing_data_collection 'CrysAlisPro (Oxford Diffraction Ltd.)'
_computing_data_reduction 'CrysAlisPro (Oxford Diffraction Ltd.)'
_computing_molecular_graphics 'Ortep-3 (L. J. Farrugia, 2001)'
_computing_publication_material SHELXL-97
_computing_structure_refinement 'SHELXL-97 (Sheldrick, 1997)'
_computing_structure_solution 'SHELXS-97 (Sheldrick, 1997)'
_diffrn_ambient_temperature 291(2)
_diffrn_detector_area_resol_mean 15.9149
_diffrn_measured_fraction_theta_full 0.985
_diffrn_measured_fraction_theta_max 0.985
_diffrn_measurement_device_type 'Gemini S Ultra, Oxford Diffraction'
_diffrn_measurement_method '\w scans'
_diffrn_radiation_monochromator graphite
_diffrn_radiation_source 'Enhance (Mo) x-ray Source'
_diffrn_radiation_type MoK\a
_diffrn_radiation_wavelength 0.71073
_diffrn_reflns_av_R_equivalents 0.0206
_diffrn_reflns_av_sigmaI/netI 0.0293
_diffrn_reflns_limit_h_max 9
_diffrn_reflns_limit_h_min -11
_diffrn_reflns_limit_k_max 11
_diffrn_reflns_limit_k_min -10
_diffrn_reflns_limit_l_max 17
_diffrn_reflns_limit_l_min -16
_diffrn_reflns_number 9111
_diffrn_reflns_theta_full 27.48
_diffrn_reflns_theta_max 27.48
_diffrn_reflns_theta_min 3.25
_exptl_absorpt_coefficient_mu 0.221
_exptl_absorpt_correction_T_max 0.9408
_exptl_absorpt_correction_T_min 0.9072
_exptl_absorpt_correction_type multi-scan
_exptl_absorpt_process_details
;
CrysAlisPro, Oxford Diffraction Ltd.,
Version 1.171.34.44 (release 25-10-2010 CrysAlis171 .NET)
(compiled Oct 25 2010,18:11:34)
empirical absorption correction using spherical harmonics,
 implemented in SCALE3 ABSPACK scaling algorithm.
;
_exptl_crystal_density_diffrn 1.326
_exptl_crystal_F_000 392
_exptl_crystal_size_max 0.45
_exptl_crystal_size_mid 0.36
_exptl_crystal_size_min 0.28
_refine_diff_density_max 0.586
_refine_diff_density_min -0.264
_refine_diff_density_rms 0.041
_refine_ls_abs_structure_details 'Flack H D (1983), Acta Cryst. A39, 876-881'
_refine_ls_abs_structure_Flack 0.08(10)
_refine_ls_extinction_method none
_refine_ls_goodness_of_fit_ref 1.047
_refine_ls_hydrogen_treatment constr
_refine_ls_matrix_type full
_refine_ls_number_parameters 244
_refine_ls_number_reflns 4137
_refine_ls_number_restraints 4
_refine_ls_restrained_S_all 1.053
_refine_ls_R_factor_all 0.0606
_refine_ls_R_factor_gt 0.0494
_refine_ls_shift/su_max 0.000
_refine_ls_shift/su_mean 0.000
_refine_ls_structure_factor_coef Fsqd
_refine_ls_weighting_details 'calc w=1/[\s^2^(Fo^2^)+(0.0706P)^2^+0.2255P] where P=(Fo^2^+2Fc^2^)/3'
_refine_ls_weighting_scheme calc
_refine_ls_wR_factor_gt 0.1267
_refine_ls_wR_factor_ref 0.1362
_reflns_number_gt 3519
_reflns_number_total 4137
_reflns_threshold_expression >2sigma(I)
_cod_data_source_file jo302048v_si_002.cif
_cod_data_source_block ywc-120608
_cod_original_sg_symbol_H-M 'P 21'
_cod_database_code 4027781

loop_
_symmetry_equiv_pos_as_xyz
'x, y, z'
'-x, y+1/2, -z'

loop_
_atom_site_label
_atom_site_type_symbol
_atom_site_fract_x
_atom_site_fract_y
_atom_site_fract_z
_atom_site_U_iso_or_equiv
_atom_site_adp_type
_atom_site_occupancy
_atom_site_symmetry_multiplicity
_atom_site_calc_flag
_atom_site_refinement_flags
Cl1 Cl 0.38118(15) 0.25349(16) 0.93596(8) 0.0947(4) Uani 1 1 d .
O1 O 0.0137(2) 0.0673(2) 0.49817(13) 0.0429(4) Uani 1 1 d .
N1 N 0.0077(3) -0.1376(2) 0.60707(14) 0.0375(4) Uani 1 1 d .
H1 H -0.0056 -0.2127 0.5624 0.045 Uiso 1 1 calc R
C11 C -0.3216(3) 0.4023(3) 0.7114(2) 0.0402(5) Uani 1 1 d .
C3 C 0.0337(3) -0.0141(3) 0.76303(17) 0.0325(5) Uani 1 1 d .
C8 C 0.0180(3) 0.0150(3) 0.58394(17) 0.0329(5) Uani 1 1 d .
C6 C 0.0412(4) -0.2948(3) 0.8702(2) 0.0519(7) Uani 1 1 d .
H6 H 0.0415 -0.3878 0.9070 0.062 Uiso 1 1 calc R
C19 C 0.4320(4) 0.1419(4) 0.8428(3) 0.0638(8) Uani 1 1 d .
C5 C 0.0233(4) -0.3009(3) 0.7640(2) 0.0467(6) Uani 1 1 d .
H5 H 0.0131 -0.3963 0.7286 0.056 Uiso 1 1 calc R
C7 C 0.0279(3) 0.1142(3) 0.68289(16) 0.0322(5) Uani 1 1 d .
C17 C 0.1773(3) 0.2240(3) 0.70602(19) 0.0391(5) Uani 1 1 d U
H01A H 0.1766 0.2828 0.6437 0.047 Uiso 1 1 calc R
H01B H 0.1687 0.2993 0.7589 0.047 Uiso 1 1 calc R
C4 C 0.0213(3) -0.1601(3) 0.71367(16) 0.0348(5) Uani 1 1 d .
C1 C 0.0586(3) -0.1530(4) 0.92154(19) 0.0502(6) Uani 1 1 d .
H1A H 0.0732 -0.1521 0.9930 0.060 Uiso 1 1 calc R
C13 C -0.5108(4) 0.5669(4) 0.7667(3) 0.0680(9) Uani 1 1 d .
H13 H -0.5403 0.6213 0.8191 0.082 Uiso 1 1 calc R
C12 C -0.3669(4) 0.4853(4) 0.7892(3) 0.0559(7) Uani 1 1 d .
H12 H -0.2999 0.4857 0.8564 0.067 Uiso 1 1 calc R
C14 C -0.6101(4) 0.5688(4) 0.6686(3) 0.0677(9) Uani 1 1 d .
H14 H -0.7062 0.6253 0.6540 0.081 Uiso 1 1 calc R
C18 C 0.3356(3) 0.1385(3) 0.7420(2) 0.0475(6) Uani 1 1 d U
C2 C 0.0549(3) -0.0110(3) 0.86935(18) 0.0411(5) Uani 1 1 d .
H2 H 0.0665 0.0841 0.9051 0.049 Uiso 1 1 calc R
C16 C -0.4257(4) 0.4042(4) 0.6116(2) 0.0562(7) Uani 1 1 d .
H16 H -0.3991 0.3493 0.5583 0.067 Uiso 1 1 calc R
C23 C 0.3928(3) 0.0442(4) 0.6670(3) 0.0605(7) Uani 1 1 d U
H22 H 0.3338 0.0423 0.5978 0.073 Uiso 1 1 calc R
C22 C 0.5306(4) -0.0397(5) 0.6979(4) 0.0793(11) Uani 1 1 d .
H21 H 0.5635 -0.1021 0.6501 0.095 Uiso 1 1 calc R
C15 C -0.5682(4) 0.4878(5) 0.5923(3) 0.0693(9) Uani 1 1 d .
H15 H -0.6368 0.4886 0.5256 0.083 Uiso 1 1 calc R
C21 C 0.6235(5) -0.0342(5) 0.7995(4) 0.0856(13) Uani 1 1 d .
H20 H 0.7183 -0.0925 0.8191 0.103 Uiso 1 1 calc R
C20 C 0.5781(4) 0.0554(5) 0.8714(4) 0.0813(12) Uani 1 1 d .
H19 H 0.6428 0.0598 0.9392 0.098 Uiso 1 1 calc R
O2 O -0.0726(2) 0.3265(2) 0.82354(12) 0.0483(4) Uani 1 1 d .
C9 C -0.1300(3) 0.2109(3) 0.65478(17) 0.0362(5) Uani 1 1 d .
H9A H -0.1284 0.2776 0.5961 0.043 Uiso 1 1 calc R
H9B H -0.2191 0.1379 0.6317 0.043 Uiso 1 1 calc R
C10 C -0.1659(3) 0.3145(3) 0.73830(17) 0.0359(5) Uani 1 1 d .

loop_
_atom_site_aniso_label
_atom_site_aniso_U_11
_atom_site_aniso_U_22
_atom_site_aniso_U_33
_atom_site_aniso_U_23
_atom_site_aniso_U_13
_atom_site_aniso_U_12
Cl1 0.1055(8) 0.1147(9) 0.0568(5) -0.0211(5) 0.0094(5) -0.0245(7)
O1 0.0654(11) 0.0371(8) 0.0276(7) 0.0022(7) 0.0146(7) 0.0006(8)
N1 0.0563(12) 0.0282(9) 0.0295(9) -0.0025(8) 0.0139(8) -0.0035(8)
C11 0.0419(13) 0.0343(12) 0.0471(14) 0.0024(10) 0.0167(11) 0.0007(9)
C3 0.0358(11) 0.0320(11) 0.0304(11) 0.0033(9) 0.0097(9) 0.0003(9)
C8 0.0377(11) 0.0316(11) 0.0290(11) 0.0008(8) 0.0083(8) 0.0010(9)
C6 0.0684(19) 0.0419(14) 0.0446(15) 0.0150(12) 0.0135(13) -0.0030(13)
C19 0.0609(19) 0.0652(19) 0.0606(18) 0.0094(15) 0.0080(14) -0.0175(15)
C5 0.0626(17) 0.0317(13) 0.0468(15) 0.0018(11) 0.0163(13) -0.0017(11)
C7 0.0373(12) 0.0297(11) 0.0290(11) 0.0011(8) 0.0076(9) 0.0007(8)
C17 0.0460(12) 0.0323(11) 0.0392(12) 0.0003(9) 0.0114(10) -0.0062(9)
C4 0.0407(12) 0.0336(11) 0.0306(10) -0.0013(9) 0.0106(8) -0.0022(10)
C1 0.0620(16) 0.0573(16) 0.0301(11) 0.0063(12) 0.0104(10) -0.0022(14)
C13 0.066(2) 0.0537(18) 0.095(3) -0.0090(18) 0.0406(19) 0.0098(16)
C12 0.0525(16) 0.0549(16) 0.0621(19) -0.0082(14) 0.0183(14) 0.0060(13)
C14 0.0453(17) 0.0612(18) 0.098(3) 0.0145(19) 0.0223(17) 0.0155(14)
C18 0.0415(13) 0.0435(14) 0.0545(15) 0.0113(11) 0.0078(11) -0.0118(10)
C2 0.0498(14) 0.0448(13) 0.0273(11) -0.0006(10) 0.0077(10) -0.0006(11)
C16 0.0552(17) 0.0629(18) 0.0510(16) 0.0072(14) 0.0149(13) 0.0147(14)
C23 0.0375(14) 0.0549(17) 0.090(2) 0.0130(14) 0.0193(14) -0.0027(12)
C22 0.064(2) 0.061(2) 0.124(3) 0.006(2) 0.044(2) 0.0033(17)
C15 0.0568(18) 0.080(2) 0.064(2) 0.0154(18) 0.0056(15) 0.0239(17)
C21 0.052(2) 0.078(3) 0.121(4) 0.033(3) 0.014(2) -0.0015(18)
C20 0.0532(19) 0.084(2) 0.095(3) 0.035(2) -0.0015(18) -0.0104(19)
O2 0.0554(10) 0.0503(10) 0.0366(9) -0.0073(8) 0.0077(8) 0.0082(9)
C9 0.0403(12) 0.0337(11) 0.0332(11) 0.0004(9) 0.0071(9) 0.0036(9)
C10 0.0427(12) 0.0312(11) 0.0342(11) 0.0013(9) 0.0107(9) 0.0003(9)

loop_
_atom_type_symbol
_atom_type_description
_atom_type_scat_dispersion_real
_atom_type_scat_dispersion_imag
_atom_type_scat_source
C C 0.0033 0.0016 'International Tables Vol C Tables 4.2.6.8 and 6.1.1.4'
H H 0.0000 0.0000 'International Tables Vol C Tables 4.2.6.8 and 6.1.1.4'
N N 0.0061 0.0033 'International Tables Vol C Tables 4.2.6.8 and 6.1.1.4'
O O 0.0106 0.0060 'International Tables Vol C Tables 4.2.6.8 and 6.1.1.4'
Cl Cl 0.1484 0.1585 'International Tables Vol C Tables 4.2.6.8 and 6.1.1.4'

loop_
_geom_angle_atom_site_label_1
_geom_angle_atom_site_label_2
_geom_angle_atom_site_label_3
_geom_angle
C8 N1 C4 111.78(18)
C8 N1 H1 124.1
C4 N1 H1 124.1
C12 C11 C16 118.2(2)
C12 C11 C10 118.9(2)
C16 C11 C10 122.9(2)
C2 C3 C4 118.4(2)
C2 C3 C7 133.0(2)
C4 C3 C7 108.59(19)
O1 C8 N1 125.5(2)
O1 C8 C7 125.8(2)
N1 C8 C7 108.63(18)
C1 C6 C5 120.8(2)
C1 C6 H6 119.6
C5 C6 H6 119.6
C18 C19 C20 120.8(4)
C18 C19 Cl1 121.2(3)
C20 C19 Cl1 118.0(3)
C4 C5 C6 117.0(2)
C4 C5 H5 121.5
C6 C5 H5 121.5
C3 C7 C9 114.47(19)
C3 C7 C17 114.82(19)
C9 C7 C17 110.93(18)
C3 C7 C8 101.37(17)
C9 C7 C8 103.58(18)
C17 C7 C8 110.59(18)
C18 C17 C7 113.89(19)
C18 C17 H01A 108.8
C7 C17 H01A 108.8
C18 C17 H01B 108.8
C7 C17 H01B 108.8
H01A C17 H01B 107.7
C5 C4 C3 123.6(2)
C5 C4 N1 127.0(2)
C3 C4 N1 109.45(19)
C6 C1 C2 121.6(2)
C6 C1 H1A 119.2
C2 C1 H1A 119.2
C14 C13 C12 120.9(3)
C14 C13 H13 119.6
C12 C13 H13 119.6
C13 C12 C11 120.2(3)
C13 C12 H12 119.9
C11 C12 H12 119.9
C15 C14 C13 119.6(3)
C15 C14 H14 120.2
C13 C14 H14 120.2
C19 C18 C23 117.0(3)
C19 C18 C17 124.0(3)
C23 C18 C17 118.9(2)
C3 C2 C1 118.6(2)
C3 C2 H2 120.7
C1 C2 H2 120.7
C15 C16 C11 119.8(3)
C15 C16 H16 120.1
C11 C16 H16 120.1
C22 C23 C18 120.4(4)
C22 C23 H22 119.8
C18 C23 H22 119.8
C23 C22 C21 120.9(4)
C23 C22 H21 119.6
C21 C22 H21 119.6
C14 C15 C16 121.3(3)
C14 C15 H15 119.3
C16 C15 H15 119.3
C20 C21 C22 120.9(4)
C20 C21 H20 119.5
C22 C21 H20 119.5
C21 C20 C19 119.9(4)
C21 C20 H19 120.1
C19 C20 H19 120.1
C10 C9 C7 117.80(19)
C10 C9 H9A 107.9
C7 C9 H9A 107.9
C10 C9 H9B 107.9
C7 C9 H9B 107.9
H9A C9 H9B 107.2
O2 C10 C11 120.9(2)
O2 C10 C9 121.9(2)
C11 C10 C9 117.23(19)

loop_
_geom_bond_atom_site_label_1
_geom_bond_atom_site_label_2
_geom_bond_distance
Cl1 C19 1.712(4)
O1 C8 1.221(3)
N1 C8 1.340(3)
N1 C4 1.412(3)
N1 H1 0.8600
C11 C12 1.395(4)
C11 C16 1.396(4)
C11 C10 1.491(3)
C3 C2 1.385(3)
C3 C4 1.395(3)
C3 C7 1.519(3)
C8 C7 1.551(3)
C6 C1 1.374(4)
C6 C5 1.388(4)
C6 H6 0.9300
C19 C18 1.382(4)
C19 C20 1.417(5)
C5 C4 1.369(3)
C5 H5 0.9300
C7 C9 1.546(3)
C7 C17 1.550(3)
C17 C18 1.505(4)
C17 H01A 0.9700
C17 H01B 0.9700
C1 C2 1.389(4)
C1 H1A 0.9300
C13 C14 1.363(5)
C13 C12 1.380(4)
C13 H13 0.9300
C12 H12 0.9300
C14 C15 1.356(5)
C14 H14 0.9300
C18 C23 1.466(5)
C2 H2 0.9300
C16 C15 1.380(4)
C16 H16 0.9300
C23 C22 1.350(5)
C23 H22 0.9300
C22 C21 1.383(6)
C22 H21 0.9300
C15 H15 0.9300
C21 C20 1.362(6)
C21 H20 0.9300
C20 H19 0.9300
O2 C10 1.212(3)
C9 C10 1.516(3)
C9 H9A 0.9700
C9 H9B 0.9700

loop_
_geom_hbond_atom_site_label_D
_geom_hbond_atom_site_label_H
_geom_hbond_atom_site_label_A
_geom_hbond_distance_DH
_geom_hbond_distance_HA
_geom_hbond_distance_DA
_geom_hbond_angle_DHA
_geom_hbond_site_symmetry_A
N1 H1 O1 0.86 2.03 2.855(3) 160.6 2_546

loop_
_geom_torsion_atom_site_label_1
_geom_torsion_atom_site_label_2
_geom_torsion_atom_site_label_3
_geom_torsion_atom_site_label_4
_geom_torsion
C4 N1 C8 O1 178.2(2)
C4 N1 C8 C7 -4.4(3)
C1 C6 C5 C4 -1.0(4)
C2 C3 C7 C9 -74.8(3)
C4 C3 C7 C9 108.4(2)
C2 C3 C7 C17 55.2(3)
C4 C3 C7 C17 -121.6(2)
C2 C3 C7 C8 174.5(2)
C4 C3 C7 C8 -2.3(2)
O1 C8 C7 C3 -178.6(2)
N1 C8 C7 C3 4.1(2)
O1 C8 C7 C9 62.5(3)
N1 C8 C7 C9 -114.8(2)
O1 C8 C7 C17 -56.4(3)
N1 C8 C7 C17 126.3(2)
C3 C7 C17 C18 43.8(3)
C9 C7 C17 C18 175.5(2)
C8 C7 C17 C18 -70.2(3)
C6 C5 C4 C3 -1.0(4)
C6 C5 C4 N1 178.7(2)
C2 C3 C4 C5 2.4(4)
C7 C3 C4 C5 179.7(2)
C2 C3 C4 N1 -177.4(2)
C7 C3 C4 N1 0.0(3)
C8 N1 C4 C5 -176.8(3)
C8 N1 C4 C3 2.9(3)
C5 C6 C1 C2 1.6(4)
C14 C13 C12 C11 -0.5(5)
C16 C11 C12 C13 -0.2(4)
C10 C11 C12 C13 -179.6(3)
C12 C13 C14 C15 0.9(6)
C20 C19 C18 C23 -1.0(4)
Cl1 C19 C18 C23 177.6(2)
C20 C19 C18 C17 178.6(3)
Cl1 C19 C18 C17 -2.7(4)
C7 C17 C18 C19 -107.8(3)
C7 C17 C18 C23 71.8(3)
C4 C3 C2 C1 -1.7(4)
C7 C3 C2 C1 -178.2(3)
C6 C1 C2 C3 -0.2(4)
C12 C11 C16 C15 0.5(4)
C10 C11 C16 C15 179.9(3)
C19 C18 C23 C22 2.7(4)
C17 C18 C23 C22 -177.0(3)
C18 C23 C22 C21 -2.4(5)
C13 C14 C15 C16 -0.6(6)
C11 C16 C15 C14 -0.1(5)
C23 C22 C21 C20 0.3(6)
C22 C21 C20 C19 1.4(6)
C18 C19 C20 C21 -0.9(5)
Cl1 C19 C20 C21 -179.6(3)
C3 C7 C9 C10 66.4(3)
C17 C7 C9 C10 -65.5(3)
C8 C7 C9 C10 175.80(19)
C12 C11 C10 O2 -6.9(4)
C16 C11 C10 O2 173.7(3)
C12 C11 C10 C9 173.2(2)
C16 C11 C10 C9 -6.2(4)
C7 C9 C10 O2 2.5(3)
C7 C9 C10 C11 -177.7(2)
